data_2001414
loop_
_publ_author_name
'Booth, B. L.'
'Pritchard, R. G.'
'Freitas, A. P.'
'Proen\,ca, M. F. J. R. P.'

_publ_section_title
;
 Ethyl 3-(5-amino-4-cyano-1-imidazolyl-amino)-2-butenoate: an example
 of a combined inter- and intramolecular bifurcated hydrogen bond
;
_journal_issue 9
_journal_name_full 'Acta Crystallographica Section C'
_journal_page_first 1695
_journal_page_last 1696
_journal_paper_doi 10.1107/S0108270193002938
_journal_volume 49
_journal_year 1993
_chemical_formula_moiety 'C10 H13 N5 O2'
_chemical_formula_sum 'C10 H13 N5 O2'
_chemical_formula_weight 235.24
_chemical_name_systematic
;
 Ethyl 3-(5-amino-4-cyano-1-imidazolylamino)but-2-enoate
;
_space_group_IT_number 15
_symmetry_cell_setting monoclinic
_symmetry_space_group_name_Hall '-C 2yc'
_symmetry_space_group_name_H-M 'C 1 2/c 1'
_atom_type_scat_source IntTabIV
_cell_angle_alpha 90
_cell_angle_beta 108.66(3)
_cell_angle_gamma 90
_cell_formula_units_Z 8
_cell_length_a 14.619(5)
_cell_length_b 14.587(8)
_cell_length_c 12.024(4)
_cell_measurement_reflns_used 24
_cell_measurement_temperature 296
_cell_measurement_theta_max 23.93
_cell_measurement_theta_min 14.49
_cell_volume 2429.3(18)
_computing_cell_refinement 'MSC/AFC Diffractometer Control'
_computing_data_collection 'MSC/AFC Diffractometer Control'
_computing_data_reduction 'TEXSAN PROCESS (MSC, 1985)'
_computing_molecular_graphics 'PLUTO (Motherwell & Clegg, 1978)'
_computing_publication_material 'TEXSAN FINISH (MSC, 1985). Literature survey: CSSR (1984).'
_computing_structure_refinement 'TEXSAN LS (MSC, 1985)'
_computing_structure_solution 'TEXSAN MITHRIL (Gilmore, 1984)'
_diffrn_ambient_temperature 296
_diffrn_measurement_device AFC-6S
_diffrn_measurement_method \w/2\q
_diffrn_radiation_monochromator graphite
_diffrn_radiation_source 'X-ray tube'
_diffrn_radiation_type MoK\a
_diffrn_radiation_wavelength 0.71069
_diffrn_reflns_av_R_equivalents 0.053
_diffrn_reflns_limit_h_max 16
_diffrn_reflns_limit_h_min 0
_diffrn_reflns_limit_k_max 17
_diffrn_reflns_limit_k_min 0
_diffrn_reflns_limit_l_max 13
_diffrn_reflns_limit_l_min -13
_diffrn_reflns_number 2305
_diffrn_reflns_theta_max 25.0
_diffrn_reflns_theta_min 1.0
_diffrn_standards_decay_% -1.00
_diffrn_standards_interval_count 150
_diffrn_standards_number 3
_exptl_absorpt_coefficient_mu 0.0881
_exptl_absorpt_correction_T_max 1.00
_exptl_absorpt_correction_T_min 0.92
_exptl_absorpt_correction_type empirical
_exptl_crystal_colour colourless
_exptl_crystal_density_diffrn 1.286
_exptl_crystal_description rods
_exptl_crystal_F_000 992.00
_exptl_crystal_size_max 0.35
_exptl_crystal_size_mid 0.20
_exptl_crystal_size_min 0.20
_refine_diff_density_max -0.22802
_refine_diff_density_min 0.10781
_refine_ls_extinction_method 'not applied'
_refine_ls_goodness_of_fit_obs 1.448
_refine_ls_hydrogen_treatment refall
_refine_ls_matrix_type full
_refine_ls_number_parameters 206
_refine_ls_number_reflns 1041
_refine_ls_number_restraints 0
_refine_ls_R_factor_obs 0.0376
_refine_ls_shift/esd_max 0.0119
_refine_ls_structure_factor_coef F
_refine_ls_weighting_scheme sigma
_refine_ls_wR_factor_obs 0.0410
_reflns_number_observed 1041
_reflns_number_total 2210
_reflns_observed_criterion I>2\s(I)
_cod_data_source_file al1047.cif
_cod_data_source_block al1047_structure_1_of_1
_cod_original_cell_volume 2429.0(10)
_cod_original_sg_symbol_H-M 'C 2/c                  '
_cod_database_code 2001414

loop_
_symmetry_equiv_pos_as_xyz
x,y,z
-x,-y,-z
-x,y,1/2-z
x,-y,1/2+z
1/2+x,1/2+y,z
1/2-x,1/2-y,-z
1/2-x,1/2+y,1/2-z
1/2+x,1/2-y,1/2+z

loop_
_atom_site_aniso_label
_atom_site_aniso_U_11
_atom_site_aniso_U_22
_atom_site_aniso_U_33
_atom_site_aniso_U_12
_atom_site_aniso_U_13
_atom_site_aniso_U_23
N1 0.034(2) 0.066(2) 0.0400(10) -0.0010(10) 0.0190(10) 0.0060(10)
C2 0.038(2) 0.084(3) 0.045(2) 0.004(2) 0.016(2) 0.011(2)
N3 0.042(2) 0.088(2) 0.042(2) -0.001(2) 0.0190(10) 0.011(2)
C4 0.034(2) 0.065(2) 0.041(2) -0.003(2) 0.0220(10) 0.000(2)
C5 0.030(2) 0.057(2) 0.038(2) 0.003(2) 0.0150(10) 0.001(2)
N6 0.040(2) 0.056(2) 0.056(2) -0.0020(10) 0.0310(10) 0.000(2)
C7 0.048(2) 0.074(3) 0.041(2) -0.005(2) 0.023(2) 0.005(2)
N8 0.047(2) 0.116(3) 0.069(2) -0.018(2) 0.027(2) 0.004(2)
N9 0.035(2) 0.087(2) 0.039(2) -0.001(2) 0.0180(10) 0.006(2)
C11 0.052(2) 0.059(2) 0.060(2) -0.010(2) 0.029(2) 0.000(2)
C12 0.071(3) 0.050(2) 0.076(3) -0.007(2) 0.043(2) -0.005(2)
C13 0.044(2) 0.052(2) 0.047(2) 0.002(2) 0.019(2) -0.001(2)
C14 0.076(3) 0.065(3) 0.074(3) 0.003(3) 0.046(3) -0.006(2)
O15 0.103(2) 0.064(2) 0.112(2) -0.019(2) 0.081(2) -0.002(2)
O16 0.056(2) 0.056(2) 0.073(2) -0.0040(10) 0.0390(10) -0.0020(10)
C17 0.099(4) 0.103(4) 0.113(4) -0.026(4) 0.082(4) -0.007(4)
C18 0.159(7) 0.134(7) 0.174(8) -0.052(6) 0.126(7) 0.001(6)

loop_
_atom_site_label
_atom_site_fract_x
_atom_site_fract_y
_atom_site_fract_z
_atom_site_U_iso_or_equiv
N1 0.3332(2) 0.0345(2) 0.1326(2) 0.0451
C2 0.3523(3) 0.0062(3) 0.2462(3) 0.0550
N3 0.2755(2) -0.0239(2) 0.2654(2) 0.0560
C4 0.2023(2) -0.0136(2) 0.1587(3) 0.0446
C5 0.2366(2) 0.0229(2) 0.0749(3) 0.0406
N6 0.3978(2) 0.0794(2) 0.0880(2) 0.0472
C7 0.1046(3) -0.0365(3) 0.1438(3) 0.0523
N8 0.0256(2) -0.0534(3) 0.1297(3) 0.0756
N9 0.1951(2) 0.0493(2) -0.0370(2) 0.0523
C11 0.5176(2) 0.1769(3) -0.0213(3) 0.0544
C12 0.4595(3) 0.2186(3) 0.0404(3) 0.0608
C13 0.4037(2) 0.1724(2) 0.0908(3) 0.0468
C14 0.3464(3) 0.2219(3) 0.1560(4) 0.0665
O15 0.5637(2) 0.2409(2) -0.0645(2) 0.0821
O16 0.5260(2) 0.0955(2) -0.0354(2) 0.0572
C17 0.6245(4) 0.2079(3) -0.1305(5) 0.0937
C18 0.6557(7) 0.2923(6) -0.1811(9) 0.1384
H2 0.418(2) 0.008(2) 0.305(3) 0.064(9)
H6 0.421(2) 0.044(2) 0.047(3) 0.053(10)
H9A 0.229(2) 0.048(2) -0.086(3) 0.062(10)
H9B 0.130(3) 0.037(2) -0.071(3) 0.070(10)
H12 0.463(2) 0.283(2) 0.052(3) 0.058(10)
H14A 0.285(3) 0.208(3) 0.122(3) 0.090(10)
H14B 0.363(2) 0.194(3) 0.239(3) 0.090(10)
H14C 0.358(2) 0.286(3) 0.159(3) 0.080(10)
H17A 0.586(3) 0.168(3) -0.191(3) 0.090(10)
H17B 0.681(3) 0.171(4) -0.067(4) 0.15(2)
H18A 0.695(4) 0.330(4) -0.119(5) 0.15(2)
H18B 0.699(4) 0.273(4) -0.215(4) 0.13(2)
H18C 0.606(4) 0.324(5) -0.229(6) 0.18(3)

loop_
_geom_angle_atom_site_label_1
_geom_angle_atom_site_label_2
_geom_angle_atom_site_label_3
_geom_angle_site_symmetry_1
_geom_angle_site_symmetry_2
_geom_angle_site_symmetry_3
_geom_angle
_geom_angle_publ_flag
C2 N1 C5 . . . 108.4(2) yes
C2 N1 N6 . . . 125.5(3) yes
C5 N1 N6 . . . 125.5(2) yes
N3 C4 C7 . . . 122.5(3) yes
N1 C5 C4 . . . 103.7(2) yes
N1 N6 C13 . . . 120.4(3) yes
C12 C11 O15 . . . 111.0(3) yes
C11 C12 C13 . . . 124.6(3) yes
N6 C13 C12 . . . 122.1(3) yes

loop_
_geom_bond_atom_site_label_1
_geom_bond_atom_site_label_2
_geom_bond_site_symmetry_1
_geom_bond_site_symmetry_2
_geom_bond_distance
_geom_bond_publ_flag
N1 C2 . . 1.368(4) yes
N1 C5 . . 1.370(3) yes
N1 N6 . . 1.390(3) yes
C2 N3 . . 1.294(4) yes
N3 C4 . . 1.391(4) yes
C4 C5 . . 1.369(4) yes
C5 N9 . . 1.343(4) yes
N6 C13 . . 1.360(4) yes
C11 C12 . . 1.430(5) yes
C11 O15 . . 1.349(4) yes
C11 O16 . . 1.211(4) yes
C12 C13 . . 1.343(4) yes
